data_7131636
loop_
_publ_author_name
'Borys, Andryj M.'
'Kunzmann, Tim'
'Gil-Negrete, Jose M'
'Hevia, Eva'

_publ_section_title
;
 Atom-efficient arylation of <i>N</i>-tosylimines mediated by cooperative
 ZnAr<sub>2</sub>/Zn(C<sub>6</sub>F<sub>5</sub>)<sub>2</sub> combinations.
;
_journal_issue 49
_journal_name_full 'Chemical communications (Cambridge, England)'
_journal_page_first 7583
_journal_page_last 7586
_journal_paper_doi 10.1039/d3cc01490h
_journal_volume 59
_journal_year 2023
_chemical_formula_moiety 'C26 H13 F10 N O2 S Zn'
_chemical_formula_sum 'C26 H13 F10 N O2 S Zn'
_chemical_formula_weight 658.80
_space_group_crystal_system monoclinic
_space_group_IT_number 14
_space_group_name_Hall '-P 2yn'
_space_group_name_H-M_alt 'P 1 21/n 1'
_atom_sites_solution_hydrogens geom
_atom_sites_solution_primary dual
_audit_creation_date 2020-10-02
_audit_creation_method
;
Olex2 1.3
(compiled 2020.07.31 svn.rc2a77460 for OlexSys, GUI svn.r6145)
;
_audit_update_record
;
2023-03-25 deposited with the CCDC.	2023-05-15 downloaded from the CCDC.
;
_cell_angle_alpha 90
_cell_angle_beta 92.2700(10)
_cell_angle_gamma 90
_cell_formula_units_Z 4
_cell_length_a 11.67120(10)
_cell_length_b 16.99090(10)
_cell_length_c 12.47900(10)
_cell_measurement_reflns_used 16367
_cell_measurement_temperature 173.00(10)
_cell_measurement_theta_max 79.7330
_cell_measurement_theta_min 7.5780
_cell_volume 2472.70(3)
_computing_cell_refinement 'CrysAlisPro 1.171.41.81a (Rigaku OD, 2020)'
_computing_data_collection 'CrysAlisPro 1.171.41.81a (Rigaku OD, 2020)'
_computing_data_reduction 'CrysAlisPro 1.171.41.81a (Rigaku OD, 2020)'
_computing_molecular_graphics 'Olex2 1.3 (Dolomanov et al., 2009)'
_computing_publication_material 'Olex2 1.3 (Dolomanov et al., 2009)'
_computing_structure_refinement 'SHELXL 2016/4 (Sheldrick, 2015)'
_computing_structure_solution 'SHELXT  (Sheldrick, 2015)'
_diffrn_ambient_environment N~2~
_diffrn_ambient_temperature 173.00(10)
_diffrn_detector 'Hybrid Pixel Array Detector'
_diffrn_detector_area_resol_mean 10.0000
_diffrn_detector_type HyPix
_diffrn_measured_fraction_theta_full 1.000
_diffrn_measured_fraction_theta_max 0.994
_diffrn_measurement_details
;
List of Runs (angles in degrees, time in seconds):

  # Type    Start    End  Width  t~exp~   \w     \q     \k     \f   Frames
#--------------------------------------------------------------------------
  1  \w    -20.00  77.00   0.50    0.59    --   47.83 -88.00-149.00  194
  2  \w     42.00 143.00   0.50    1.94    --  113.25 -88.00-149.00  202
  3  \w    101.00 171.00   0.50    1.94    --  113.25  88.00 -32.00  140
  4  \w    -35.00  52.00   0.50    0.59    --  -21.00  45.00  30.00  174
  5  \w    -69.00 -12.00   0.50    0.59    --  -21.00 125.00 120.00  114
  6  \w    -69.00 -12.00   0.50    0.59    --  -21.00 125.00  60.00  114
  7  \w    -69.00 -12.00   0.50    0.59    --  -21.00 125.00-150.00  114
  8  \w    -49.00  43.00   0.50    0.59    --  -21.00  88.00 -32.00  184
  9  \w    -27.00  23.00   0.50    0.59    --   47.83 -19.00-150.00  100
 10  \w     42.00  68.00   0.50    1.94    --  113.25 -61.00 120.00   52
 11  \w     42.00  68.00   0.50    1.94    --  113.25 -61.00-150.00   52
 12  \w     99.00 171.00   0.50    1.94    --  113.25  45.00 -90.00  144
 13  \w     42.00 102.00   0.50    1.94    --  113.25 -77.00 120.00  120
 14  \w     99.00 171.00   0.50    1.94    --  113.25  30.00 -60.00  144
 15  \w     42.00 102.00   0.50    1.94    --  113.25 -77.00 -30.00  120
 16  \w     42.00  68.00   0.50    1.94    --  113.25 -61.00-120.00   52
 17  \w     42.00  68.00   0.50    1.94    --  113.25 -61.00 -30.00   52
 18  \w     95.00 171.00   0.50    1.94    --  113.25 125.00 150.00  152
 19  \w     99.00 171.00   0.50    1.94    --  113.25  45.00 150.00  144
 20  \w     42.00 102.00   0.50    1.94    --  113.25 -77.00 -60.00  120
 21  \w     42.00  68.00   0.50    1.94    --  113.25 -61.00 -90.00   52
 22  \w     42.00  68.00   0.50    1.94    --  113.25 -61.00 150.00   52
 23  \w     42.00 102.00   0.50    1.94    --  113.25 -77.00-120.00  120
 24  \w     90.00 171.00   0.50    1.94    --  113.25  77.00  60.00  162
 25  \w     42.00  68.00   0.50    1.94    --  113.25 -61.00  30.00   52
 26  \w     42.00 106.00   0.50    1.94    --  113.25 -94.00 120.00  128
 27  \w     42.00  68.00   0.50    1.94    --  113.25 -61.00  90.00   52
 28  \w     25.00 110.00   0.50    0.59    --   47.83  77.00   0.00  170
 29  \w     25.00 121.00   0.50    0.59    --   47.83  77.00-120.00  192
;
_diffrn_measurement_device 'four-circle diffractometer'
_diffrn_measurement_device_type 'XtaLAB Synergy, Dualflex, HyPix'
_diffrn_measurement_method '\w scans'
_diffrn_orient_matrix_type 'CrysAlisPro convention (1999,Acta A55,543-557)'
_diffrn_orient_matrix_UB_11 -0.0083955000
_diffrn_orient_matrix_UB_12 0.0013752000
_diffrn_orient_matrix_UB_13 0.1228772000
_diffrn_orient_matrix_UB_21 0.0571710000
_diffrn_orient_matrix_UB_22 0.0817265000
_diffrn_orient_matrix_UB_23 0.0038146000
_diffrn_orient_matrix_UB_31 -0.1187919000
_diffrn_orient_matrix_UB_32 0.0392419000
_diffrn_orient_matrix_UB_33 -0.0122905000
_diffrn_radiation_monochromator mirror
_diffrn_radiation_probe x-ray
_diffrn_radiation_type 'Cu K\a'
_diffrn_radiation_wavelength 1.54184
_diffrn_reflns_av_unetI/netI 0.0100
_diffrn_reflns_Laue_measured_fraction_full 1.000
_diffrn_reflns_Laue_measured_fraction_max 0.994
_diffrn_reflns_limit_h_max 14
_diffrn_reflns_limit_h_min -14
_diffrn_reflns_limit_k_max 21
_diffrn_reflns_limit_k_min -21
_diffrn_reflns_limit_l_max 15
_diffrn_reflns_limit_l_min -15
_diffrn_reflns_number 45935
_diffrn_reflns_point_group_measured_fraction_full 1.000
_diffrn_reflns_point_group_measured_fraction_max 0.994
_diffrn_reflns_theta_full 67.684
_diffrn_reflns_theta_max 79.808
_diffrn_reflns_theta_min 4.398
_diffrn_source 'micro-focus sealed X-ray tube'
_diffrn_source_type 'PhotonJet (Cu) X-ray Source'
_exptl_absorpt_coefficient_mu 3.133
_exptl_absorpt_correction_T_max 0.718
_exptl_absorpt_correction_T_min 0.459
_exptl_absorpt_correction_type analytical
_exptl_absorpt_process_details
;
CrysAlisPro 1.171.41.81a (Rigaku Oxford Diffraction, 2020)
Analytical numeric absorption correction using a multifaceted crystal
model based on expressions derived by R.C. Clark & J.S. Reid.
(Clark, R. C. & Reid, J. S. (1995). Acta Cryst. A51, 887-897)
Empirical absorption correction using spherical harmonics,
implemented in SCALE3 ABSPACK scaling algorithm.
;
_exptl_crystal_colour colourless
_exptl_crystal_colour_primary colourless
_exptl_crystal_density_diffrn 1.770
_exptl_crystal_description block
_exptl_crystal_F_000 1312
_exptl_crystal_size_max 0.333
_exptl_crystal_size_mid 0.162
_exptl_crystal_size_min 0.137
_refine_diff_density_max 0.835
_refine_diff_density_min -0.651
_refine_diff_density_rms 0.089
_refine_ls_extinction_method none
_refine_ls_goodness_of_fit_ref 1.154
_refine_ls_hydrogen_treatment constr
_refine_ls_matrix_type full
_refine_ls_number_parameters 372
_refine_ls_number_reflns 45935
_refine_ls_number_restraints 0
_refine_ls_restrained_S_all 1.154
_refine_ls_R_factor_all 0.0536
_refine_ls_R_factor_gt 0.0430
_refine_ls_shift/su_max 0.000
_refine_ls_shift/su_mean 0.000
_refine_ls_structure_factor_coef Fsqd
_refine_ls_weighting_details 'w=1/[\s^2^(Fo^2^)+(0.1466P)^2^+2.0933P] where P=(Fo^2^+2Fc^2^)/3'
_refine_ls_weighting_scheme calc
_refine_ls_wR_factor_gt 0.1517
_refine_ls_wR_factor_ref 0.2183
_reflns_Friedel_coverage 0.000
_reflns_number_gt 43344
_reflns_number_total 45935
_reflns_threshold_expression 'I > 2\s(I)'
_twin_special_details
;
Component 2 rotated by 179.9880\% 
around [-0.00 -0.00 1.00] (reciprocal) or [0.04 -0.00 1.00] (direct)
;
_cod_data_source_file d3cc01490h2.cif
_cod_data_source_block twin_twin1_hklf4
_cod_depositor_comments 'Adding full bibliography for 7131634--7131637.cif.'
_cod_database_code 7131636
_shelx_shelxl_version_number 2016/4
_chemical_oxdiff_formula 'C104 H52 F40 N4 O8 S4 Zn4 '
_shelx_space_group_comment
;
The symmetry employed for this shelxl refinement is uniquely defined
by the following loop, which should always be used as a source of
symmetry information in preference to the above space-group names.
They are only intended as comments.
;
_olex2_refinement_description
;
1. Twinned data refinement
 Scales: 0.6566(15)
 0.3434(15)
2. Fixed Uiso
 At 1.2 times of:
  All C(H) groups
 At 1.5 times of:
  All C(H,H,H) groups
3.a Aromatic/amide H refined with riding coordinates:
 C9(H9), C7(H7), C13(H13), C12(H12), C10(H10), C1(H1), C5(H5), C4(H4), C6(H6),
 C3(H3)
3.b Idealised Me refined as rotating group:
 C14(H14A,H14B,H14C)
;
_olex2_submission_special_instructions 'No special instructions were received'
_oxdiff_exptl_absorpt_empirical_details
;
Empirical correction (ABSPACK) includes:
- Absorption correction using spherical harmonics
- Frame scaling
;
_oxdiff_exptl_absorpt_empirical_full_max 2.483
_oxdiff_exptl_absorpt_empirical_full_min 0.549
_oxdiff_twin_integration_method simultaneous
_oxdiff_twin_items 2

loop_
_space_group_symop_operation_xyz
'x, y, z'
'-x+1/2, y+1/2, -z+1/2'
'-x, -y, -z'
'x-1/2, -y-1/2, z-1/2'

loop_
_atom_site_label
_atom_site_type_symbol
_atom_site_fract_x
_atom_site_fract_y
_atom_site_fract_z
_atom_site_U_iso_or_equiv
_atom_site_adp_type
_atom_site_occupancy
_atom_site_site_symmetry_order
_atom_site_calc_flag
_atom_site_refinement_flags_posn
_atom_site_refinement_flags_adp
_atom_site_refinement_flags_occupancy
_atom_site_disorder_assembly
_atom_site_disorder_group
Zn1 Zn 0.50756(4) 0.56114(3) 0.30109(4) 0.0261(2) Uani 1 1 d . . . . .
S1 S 0.34047(7) 0.55154(6) 0.50959(7) 0.0245(3) Uani 1 1 d . . . . .
F6 F 0.74382(19) 0.64361(15) 0.3049(2) 0.0375(6) Uani 1 1 d . . . . .
F10 F 0.35544(19) 0.71870(17) 0.3270(2) 0.0405(6) Uani 1 1 d . . . . .
F5 F 0.67919(19) 0.52924(17) 0.1293(2) 0.0394(6) Uani 1 1 d . . . . .
F9 F 0.4209(2) 0.86962(16) 0.3514(2) 0.0435(6) Uani 1 1 d . . . . .
F8 F 0.6466(2) 0.90829(16) 0.3538(2) 0.0453(7) Uani 1 1 d . . . . .
O2 O 0.3627(2) 0.54385(18) 0.3969(2) 0.0301(6) Uani 1 1 d . . . . .
F1 F 0.3284(2) 0.4205(2) 0.2336(2) 0.0508(8) Uani 1 1 d . . . . .
F7 F 0.8070(2) 0.79444(18) 0.3262(2) 0.0473(7) Uani 1 1 d . . . . .
F4 F 0.6843(2) 0.4242(2) -0.0329(2) 0.0507(7) Uani 1 1 d . . . . .
O1 O 0.3695(2) 0.48450(18) 0.5759(2) 0.0313(6) Uani 1 1 d . . . . .
F2 F 0.3353(3) 0.3163(2) 0.0725(3) 0.0582(8) Uani 1 1 d . . . . .
F3 F 0.5123(3) 0.31794(19) -0.0619(2) 0.0555(8) Uani 1 1 d . . . . .
N1 N 0.4203(3) 0.6246(2) 0.5542(3) 0.0285(7) Uani 1 1 d . . . . .
C8 C 0.1948(3) 0.5721(2) 0.5214(3) 0.0256(8) Uani 1 1 d . . . . .
C20 C 0.5925(3) 0.4761(3) 0.1184(3) 0.0295(8) Uani 1 1 d . . . . .
C26 C 0.4696(3) 0.7348(3) 0.3275(3) 0.0291(8) Uani 1 1 d . . . . .
C15 C 0.5043(3) 0.4786(3) 0.1897(3) 0.0280(8) Uani 1 1 d . . . . .
C2 C 0.4503(3) 0.7589(3) 0.6042(3) 0.0285(8) Uani 1 1 d . . . . .
C9 C 0.1386(3) 0.6197(3) 0.4444(3) 0.0302(9) Uani 1 1 d . . . . .
H9 H 0.177315 0.637609 0.383479 0.036 Uiso 1 1 calc R U . . .
C7 C 0.5682(3) 0.7508(3) 0.6231(3) 0.0334(9) Uani 1 1 d . . . . .
H7 H 0.602929 0.700293 0.620776 0.040 Uiso 1 1 calc R U . . .
C21 C 0.5468(3) 0.6745(3) 0.3160(3) 0.0276(8) Uani 1 1 d . . . . .
C22 C 0.6598(3) 0.6981(3) 0.3166(3) 0.0291(8) Uani 1 1 d . . . . .
C13 C 0.1390(3) 0.5439(3) 0.6093(3) 0.0295(8) Uani 1 1 d . . . . .
H13 H 0.177672 0.510871 0.660371 0.035 Uiso 1 1 calc R U . . .
C12 C 0.0252(3) 0.5650(3) 0.6213(3) 0.0315(9) Uani 1 1 d . . . . .
H12 H -0.014211 0.545474 0.680897 0.038 Uiso 1 1 calc R U . . .
C25 C 0.5001(4) 0.8130(3) 0.3403(3) 0.0321(9) Uani 1 1 d . . . . .
C19 C 0.5969(4) 0.4235(3) 0.0346(3) 0.0345(9) Uani 1 1 d . . . . .
C10 C 0.0258(3) 0.6402(3) 0.4588(3) 0.0328(9) Uani 1 1 d . . . . .
H10 H -0.013091 0.672642 0.407118 0.039 Uiso 1 1 calc R U . . .
C1 C 0.3775(3) 0.6922(3) 0.5750(3) 0.0279(8) Uani 1 1 d . . . . .
H1 H 0.296629 0.698807 0.571135 0.034 Uiso 1 1 calc R U . . .
C23 C 0.6952(3) 0.7750(3) 0.3280(3) 0.0313(9) Uani 1 1 d . . . . .
C11 C -0.0323(3) 0.6141(3) 0.5479(3) 0.0313(9) Uani 1 1 d . . . . .
C18 C 0.5102(4) 0.3698(3) 0.0198(3) 0.0374(10) Uani 1 1 d . . . . .
C5 C 0.5839(4) 0.8904(3) 0.6487(4) 0.0432(11) Uani 1 1 d . . . . .
H5 H 0.630209 0.935466 0.663275 0.052 Uiso 1 1 calc R U . . .
C24 C 0.6142(4) 0.8328(3) 0.3412(3) 0.0323(9) Uani 1 1 d . . . . .
C16 C 0.4198(4) 0.4231(3) 0.1702(3) 0.0342(9) Uani 1 1 d . . . . .
C4 C 0.4672(4) 0.8990(3) 0.6309(4) 0.0431(11) Uani 1 1 d . . . . .
H4 H 0.433114 0.949762 0.633377 0.052 Uiso 1 1 calc R U . . .
C6 C 0.6342(4) 0.8167(3) 0.6453(4) 0.0385(10) Uani 1 1 d . . . . .
H6 H 0.714586 0.811432 0.658404 0.046 Uiso 1 1 calc R U . . .
C3 C 0.3999(4) 0.8334(3) 0.6094(4) 0.0359(9) Uani 1 1 d . . . . .
H3 H 0.319360 0.838918 0.598214 0.043 Uiso 1 1 calc R U . . .
C14 C -0.1541(3) 0.6389(3) 0.5653(4) 0.0406(11) Uani 1 1 d . . . . .
H14A H -0.186021 0.606388 0.621703 0.061 Uiso 1 1 calc R U . . .
H14B H -0.200131 0.632118 0.498523 0.061 Uiso 1 1 calc R U . . .
H14C H -0.155436 0.694337 0.586925 0.061 Uiso 1 1 calc R U . . .
C17 C 0.4205(4) 0.3689(3) 0.0877(4) 0.0375(10) Uani 1 1 d . . . . .

loop_
_atom_site_aniso_label
_atom_site_aniso_U_11
_atom_site_aniso_U_22
_atom_site_aniso_U_33
_atom_site_aniso_U_23
_atom_site_aniso_U_13
_atom_site_aniso_U_12
Zn1 0.0254(3) 0.0242(4) 0.0289(4) -0.00241(19) 0.0036(2) -0.00211(18)
S1 0.0201(5) 0.0250(5) 0.0286(5) -0.0004(3) 0.0028(3) 0.0005(3)
F6 0.0293(12) 0.0335(15) 0.0501(15) -0.0038(11) 0.0082(9) -0.0003(9)
F10 0.0280(13) 0.0377(16) 0.0556(16) 0.0055(12) 0.0011(10) 0.0003(10)
F5 0.0303(13) 0.0394(16) 0.0490(15) -0.0020(12) 0.0089(10) -0.0024(10)
F9 0.0494(15) 0.0297(15) 0.0516(16) 0.0033(12) 0.0040(11) 0.0116(11)
F8 0.0588(17) 0.0239(15) 0.0525(17) -0.0015(12) -0.0063(12) -0.0094(11)
O2 0.0245(14) 0.0347(17) 0.0313(15) -0.0059(12) 0.0050(10) -0.0009(11)
F1 0.0472(16) 0.054(2) 0.0523(17) -0.0140(14) 0.0178(12) -0.0229(13)
F7 0.0359(14) 0.0426(18) 0.0634(18) -0.0051(14) 0.0017(11) -0.0149(11)
F4 0.0489(16) 0.063(2) 0.0410(15) -0.0049(14) 0.0153(12) 0.0192(13)
O1 0.0263(14) 0.0286(16) 0.0387(15) 0.0040(12) -0.0008(10) 0.0030(11)
F2 0.0650(19) 0.046(2) 0.063(2) -0.0167(15) -0.0049(14) -0.0193(14)
F3 0.083(2) 0.0437(19) 0.0394(15) -0.0161(13) -0.0037(13) 0.0160(14)
N1 0.0235(16) 0.0302(19) 0.0318(17) -0.0029(14) 0.0014(12) -0.0023(13)
C8 0.0200(18) 0.027(2) 0.030(2) -0.0026(15) 0.0014(13) -0.0006(14)
C20 0.029(2) 0.028(2) 0.031(2) 0.0025(17) 0.0007(14) 0.0047(15)
C26 0.027(2) 0.032(2) 0.0287(19) 0.0037(16) 0.0004(14) -0.0029(15)
C15 0.027(2) 0.027(2) 0.0297(19) -0.0005(15) 0.0005(14) 0.0023(14)
C2 0.029(2) 0.030(2) 0.0269(18) -0.0036(16) 0.0048(14) -0.0009(15)
C9 0.027(2) 0.033(2) 0.030(2) 0.0036(17) 0.0024(14) -0.0011(16)
C7 0.030(2) 0.033(2) 0.037(2) 0.0011(18) 0.0009(15) -0.0010(16)
C21 0.028(2) 0.028(2) 0.0262(18) 0.0017(15) 0.0020(13) -0.0035(15)
C22 0.032(2) 0.026(2) 0.0288(19) 0.0007(16) 0.0019(14) -0.0014(15)
C13 0.028(2) 0.030(2) 0.031(2) -0.0005(17) 0.0025(15) 0.0018(15)
C12 0.028(2) 0.036(3) 0.031(2) -0.0042(17) 0.0053(15) -0.0032(16)
C25 0.041(2) 0.025(2) 0.030(2) 0.0028(16) 0.0005(15) 0.0040(16)
C19 0.038(2) 0.037(2) 0.029(2) 0.0021(18) 0.0036(16) 0.0162(18)
C10 0.023(2) 0.038(2) 0.038(2) -0.0001(18) -0.0019(15) 0.0024(16)
C1 0.0245(19) 0.032(2) 0.0279(19) -0.0021(16) 0.0032(13) 0.0002(15)
C23 0.028(2) 0.033(2) 0.032(2) -0.0014(17) -0.0015(15) -0.0093(16)
C11 0.025(2) 0.032(2) 0.037(2) -0.0100(18) 0.0024(15) -0.0013(15)
C18 0.053(3) 0.029(2) 0.029(2) -0.0052(17) -0.0048(17) 0.0142(19)
C5 0.047(3) 0.038(3) 0.045(3) -0.009(2) 0.0058(19) -0.013(2)
C24 0.044(2) 0.023(2) 0.029(2) 0.0016(16) -0.0036(15) -0.0063(16)
C16 0.037(2) 0.032(2) 0.033(2) -0.0013(18) 0.0061(16) -0.0030(17)
C4 0.049(3) 0.030(3) 0.051(3) -0.009(2) 0.008(2) 0.0017(19)
C6 0.031(2) 0.043(3) 0.042(2) -0.003(2) 0.0011(16) -0.0058(18)
C3 0.035(2) 0.033(2) 0.040(2) -0.0061(18) 0.0040(16) 0.0022(17)
C14 0.024(2) 0.050(3) 0.048(3) -0.011(2) 0.0022(17) 0.0005(18)
C17 0.043(2) 0.028(2) 0.041(2) -0.0025(18) -0.0085(17) -0.0053(18)

loop_
_atom_type_symbol
_atom_type_description
_atom_type_scat_dispersion_real
_atom_type_scat_dispersion_imag
_atom_type_scat_source
C C 0.0181 0.0091 'International Tables Vol C Tables 4.2.6.8 and 6.1.1.4'
H H 0.0000 0.0000 'International Tables Vol C Tables 4.2.6.8 and 6.1.1.4'
F F 0.0727 0.0534 'International Tables Vol C Tables 4.2.6.8 and 6.1.1.4'
N N 0.0311 0.0180 'International Tables Vol C Tables 4.2.6.8 and 6.1.1.4'
O O 0.0492 0.0322 'International Tables Vol C Tables 4.2.6.8 and 6.1.1.4'
S S 0.3331 0.5567 'International Tables Vol C Tables 4.2.6.8 and 6.1.1.4'
Zn Zn -1.5491 0.6778 'International Tables Vol C Tables 4.2.6.8 and 6.1.1.4'

loop_
_exptl_crystal_face_index_h
_exptl_crystal_face_index_k
_exptl_crystal_face_index_l
_exptl_crystal_face_perp_dist
2 -2 1 0.1407
2 -1 -2 0.1488
1 0 -2 0.1396
0 1 2 0.0629
-1 1 -1 0.1457
-1 -1 0 0.1534
1 1 0 0.1331
-1 0 2 0.1031
-2 1 2 0.1247
-1 1 2 0.0995
-1 1 -2 0.1387
1 -1 2 0.1204
0 0 1 0.0640
1 -1 -2 0.1304
2 -1 2 0.1351
-2 1 -1 0.1563
-1 0 -2 0.1447
2 -2 -1 0.1387
1 0 2 0.1154
-2 1 -2 0.1562
2 -1 1 0.1493
0 -1 -2 0.0924
0 1 0 0.0524
0 -1 0 0.0842
-1 1 0 0.1317
1 -2 -2 0.1153
-1 -2 -1 0.1349
0 1 -1 0.0794
-1 2 2 0.0945
0 -1 -1 0.0871
-2 -1 -2 0.1560
-2 -1 0 0.1684
-1 -2 -2 0.1298
-1 2 1 0.1038
1 -1 0 0.1326
-1 2 0 0.1107
1 2 2 0.1101
2 1 2 0.1414
0 -1 2 0.0799
-2 1 1 0.1405
-2 -2 -1 0.1493
0 2 1 0.0680
2 -1 -1 0.1467
0 -2 -1 0.0844
1 -2 -1 0.1228
-1 -2 0 0.1275
1 1 1 0.1358
-2 -1 -1 0.1626

loop_
_geom_angle_atom_site_label_1
_geom_angle_atom_site_label_2
_geom_angle_atom_site_label_3
_geom_angle
_geom_angle_site_symmetry_1
_geom_angle_site_symmetry_3
_geom_angle_publ_flag
O2 Zn1 O1 94.02(11) . 3_666 ?
C15 Zn1 O2 107.70(14) . . ?
C15 Zn1 O1 103.57(14) . 3_666 ?
C15 Zn1 C21 138.81(16) . . ?
C21 Zn1 O2 105.44(14) . . ?
C21 Zn1 O1 97.76(14) . 3_666 ?
O2 S1 N1 106.15(17) . . ?
O2 S1 C8 108.21(17) . . ?
O1 S1 O2 116.12(18) . . ?
O1 S1 N1 106.65(18) . . ?
O1 S1 C8 108.50(18) . . ?
N1 S1 C8 111.22(18) . . ?
S1 O2 Zn1 135.27(17) . . ?
S1 O1 Zn1 144.24(18) . 3_666 ?
C1 N1 S1 121.8(3) . . ?
C9 C8 S1 119.3(3) . . ?
C13 C8 S1 119.2(3) . . ?
C13 C8 C9 121.5(4) . . ?
F5 C20 C15 118.9(4) . . ?
F5 C20 C19 117.2(3) . . ?
C19 C20 C15 123.8(4) . . ?
F10 C26 C21 119.7(4) . . ?
F10 C26 C25 116.2(4) . . ?
C21 C26 C25 124.2(4) . . ?
C20 C15 Zn1 118.6(3) . . ?
C16 C15 Zn1 127.1(3) . . ?
C16 C15 C20 114.2(4) . . ?
C7 C2 C1 121.8(4) . . ?
C7 C2 C3 119.7(4) . . ?
C3 C2 C1 118.4(4) . . ?
C8 C9 H9 120.7 . . ?
C10 C9 C8 118.7(4) . . ?
C10 C9 H9 120.7 . . ?
C2 C7 H7 120.2 . . ?
C6 C7 C2 119.5(4) . . ?
C6 C7 H7 120.2 . . ?
C26 C21 Zn1 125.7(3) . . ?
C26 C21 C22 114.4(4) . . ?
C22 C21 Zn1 119.9(3) . . ?
F6 C22 C21 119.7(4) . . ?
F6 C22 C23 116.2(3) . . ?
C23 C22 C21 124.1(4) . . ?
C8 C13 H13 120.7 . . ?
C8 C13 C12 118.5(4) . . ?
C12 C13 H13 120.7 . . ?
C13 C12 H12 119.3 . . ?
C13 C12 C11 121.5(4) . . ?
C11 C12 H12 119.3 . . ?
F9 C25 C26 121.6(4) . . ?
F9 C25 C24 119.6(4) . . ?
C24 C25 C26 118.8(4) . . ?
F4 C19 C20 121.4(4) . . ?
F4 C19 C18 119.6(4) . . ?
C18 C19 C20 119.0(4) . . ?
C9 C10 H10 119.4 . . ?
C9 C10 C11 121.3(4) . . ?
C11 C10 H10 119.4 . . ?
N1 C1 C2 121.4(3) . . ?
N1 C1 H1 119.3 . . ?
C2 C1 H1 119.3 . . ?
F7 C23 C22 121.3(4) . . ?
F7 C23 C24 119.8(4) . . ?
C22 C23 C24 119.0(4) . . ?
C12 C11 C10 118.5(4) . . ?
C12 C11 C14 120.4(4) . . ?
C10 C11 C14 121.1(4) . . ?
F3 C18 C19 120.1(4) . . ?
F3 C18 C17 119.8(4) . . ?
C19 C18 C17 120.1(4) . . ?
C4 C5 H5 119.7 . . ?
C4 C5 C6 120.5(4) . . ?
C6 C5 H5 119.7 . . ?
F8 C24 C25 120.2(4) . . ?
F8 C24 C23 120.2(4) . . ?
C25 C24 C23 119.6(4) . . ?
F1 C16 C15 119.6(4) . . ?
F1 C16 C17 116.2(4) . . ?
C15 C16 C17 124.1(4) . . ?
C5 C4 H4 120.2 . . ?
C5 C4 C3 119.6(5) . . ?
C3 C4 H4 120.2 . . ?
C7 C6 C5 120.4(4) . . ?
C7 C6 H6 119.8 . . ?
C5 C6 H6 119.8 . . ?
C2 C3 H3 119.9 . . ?
C4 C3 C2 120.2(4) . . ?
C4 C3 H3 119.9 . . ?
C11 C14 H14A 109.5 . . ?
C11 C14 H14B 109.5 . . ?
C11 C14 H14C 109.5 . . ?
H14A C14 H14B 109.5 . . ?
H14A C14 H14C 109.5 . . ?
H14B C14 H14C 109.5 . . ?
F2 C17 C18 119.9(4) . . ?
F2 C17 C16 121.5(4) . . ?
C18 C17 C16 118.7(4) . . ?

loop_
_geom_bond_atom_site_label_1
_geom_bond_atom_site_label_2
_geom_bond_distance
_geom_bond_site_symmetry_2
_geom_bond_publ_flag
Zn1 O2 2.130(3) . ?
Zn1 O1 2.201(3) 3_666 ?
Zn1 C15 1.974(4) . ?
Zn1 C21 1.986(4) . ?
S1 O2 1.446(3) . ?
S1 O1 1.440(3) . ?
S1 N1 1.636(3) . ?
S1 C8 1.748(4) . ?
F6 C22 1.360(5) . ?
F10 C26 1.360(5) . ?
F5 C20 1.358(5) . ?
F9 C25 1.344(5) . ?
F8 C24 1.344(5) . ?
F1 C16 1.354(5) . ?
F7 C23 1.347(5) . ?
F4 C19 1.347(5) . ?
O1 Zn1 2.201(3) 3_666 ?
F2 C17 1.345(5) . ?
F3 C18 1.348(5) . ?
N1 C1 1.283(5) . ?
C8 C9 1.399(6) . ?
C8 C13 1.383(6) . ?
C20 C15 1.388(6) . ?
C20 C19 1.378(6) . ?
C26 C21 1.376(6) . ?
C26 C25 1.383(6) . ?
C15 C16 1.380(6) . ?
C2 C7 1.395(6) . ?
C2 C1 1.455(6) . ?
C2 C3 1.397(6) . ?
C9 H9 0.9500 . ?
C9 C10 1.380(6) . ?
C7 H7 0.9500 . ?
C7 C6 1.381(6) . ?
C21 C22 1.379(6) . ?
C22 C23 1.376(6) . ?
C13 H13 0.9500 . ?
C13 C12 1.389(6) . ?
C12 H12 0.9500 . ?
C12 C11 1.392(6) . ?
C25 C24 1.373(6) . ?
C19 C18 1.370(7) . ?
C10 H10 0.9500 . ?
C10 C11 1.397(6) . ?
C1 H1 0.9500 . ?
C23 C24 1.379(6) . ?
C11 C14 1.507(6) . ?
C18 C17 1.373(7) . ?
C5 H5 0.9500 . ?
C5 C4 1.380(7) . ?
C5 C6 1.385(7) . ?
C16 C17 1.382(6) . ?
C4 H4 0.9500 . ?
C4 C3 1.384(7) . ?
C6 H6 0.9500 . ?
C3 H3 0.9500 . ?
C14 H14A 0.9800 . ?
C14 H14B 0.9800 . ?
C14 H14C 0.9800 . ?

loop_
_geom_torsion_atom_site_label_1
_geom_torsion_atom_site_label_2
_geom_torsion_atom_site_label_3
_geom_torsion_atom_site_label_4
_geom_torsion
_geom_torsion_site_symmetry_1
_geom_torsion_site_symmetry_2
_geom_torsion_site_symmetry_3
_geom_torsion_site_symmetry_4
_geom_torsion_publ_flag
Zn1 C15 C16 F1 -2.1(6) . . . . ?
Zn1 C15 C16 C17 177.1(3) . . . . ?
Zn1 C21 C22 F6 1.3(5) . . . . ?
Zn1 C21 C22 C23 -179.1(3) . . . . ?
S1 N1 C1 C2 -173.7(3) . . . . ?
S1 C8 C9 C10 -175.4(3) . . . . ?
S1 C8 C13 C12 175.8(3) . . . . ?
F6 C22 C23 F7 0.7(6) . . . . ?
F6 C22 C23 C24 -179.3(4) . . . . ?
F10 C26 C21 Zn1 -1.5(5) . . . . ?
F10 C26 C21 C22 179.4(3) . . . . ?
F10 C26 C25 F9 0.0(6) . . . . ?
F10 C26 C25 C24 -179.9(3) . . . . ?
F5 C20 C15 Zn1 1.6(5) . . . . ?
F5 C20 C15 C16 178.8(4) . . . . ?
F5 C20 C19 F4 0.7(6) . . . . ?
F5 C20 C19 C18 -179.0(4) . . . . ?
F9 C25 C24 F8 0.4(6) . . . . ?
F9 C25 C24 C23 -178.9(4) . . . . ?
O2 S1 O1 Zn1 106.9(3) . . . 3_666 ?
O2 S1 N1 C1 105.4(3) . . . . ?
O2 S1 C8 C9 -35.9(4) . . . . ?
O2 S1 C8 C13 147.0(3) . . . . ?
F1 C16 C17 F2 -0.6(7) . . . . ?
F1 C16 C17 C18 178.9(4) . . . . ?
F7 C23 C24 F8 -0.9(6) . . . . ?
F7 C23 C24 C25 178.4(4) . . . . ?
F4 C19 C18 F3 0.0(6) . . . . ?
F4 C19 C18 C17 -179.6(4) . . . . ?
O1 S1 O2 Zn1 -85.0(3) . . . . ?
O1 S1 N1 C1 -130.2(3) . . . . ?
O1 S1 C8 C9 -162.7(3) . . . . ?
O1 S1 C8 C13 20.3(4) . . . . ?
F3 C18 C17 F2 0.1(7) . . . . ?
F3 C18 C17 C16 -179.4(4) . . . . ?
N1 S1 O2 Zn1 33.3(3) . . . . ?
N1 S1 O1 Zn1 -11.2(3) . . . 3_666 ?
N1 S1 C8 C9 80.3(4) . . . . ?
N1 S1 C8 C13 -96.7(4) . . . . ?
C8 S1 O2 Zn1 152.8(3) . . . . ?
C8 S1 O1 Zn1 -131.0(3) . . . 3_666 ?
C8 S1 N1 C1 -12.1(4) . . . . ?
C8 C9 C10 C11 -0.2(7) . . . . ?
C8 C13 C12 C11 -0.8(6) . . . . ?
C20 C15 C16 F1 -179.1(4) . . . . ?
C20 C15 C16 C17 0.2(7) . . . . ?
C20 C19 C18 F3 179.7(4) . . . . ?
C20 C19 C18 C17 0.1(6) . . . . ?
C26 C21 C22 F6 -179.5(3) . . . . ?
C26 C21 C22 C23 0.1(6) . . . . ?
C26 C25 C24 F8 -179.8(4) . . . . ?
C26 C25 C24 C23 0.9(6) . . . . ?
C15 C20 C19 F4 179.5(4) . . . . ?
C15 C20 C19 C18 -0.3(7) . . . . ?
C15 C16 C17 F2 -179.9(4) . . . . ?
C15 C16 C17 C18 -0.3(7) . . . . ?
C2 C7 C6 C5 -0.1(7) . . . . ?
C9 C8 C13 C12 -1.1(6) . . . . ?
C9 C10 C11 C12 -1.6(7) . . . . ?
C9 C10 C11 C14 177.9(4) . . . . ?
C7 C2 C1 N1 -7.5(6) . . . . ?
C7 C2 C3 C4 1.4(6) . . . . ?
C21 C26 C25 F9 -179.9(4) . . . . ?
C21 C26 C25 C24 0.3(6) . . . . ?
C21 C22 C23 F7 -178.9(4) . . . . ?
C21 C22 C23 C24 1.0(6) . . . . ?
C22 C23 C24 F8 179.2(4) . . . . ?
C22 C23 C24 C25 -1.6(6) . . . . ?
C13 C8 C9 C10 1.6(6) . . . . ?
C13 C12 C11 C10 2.1(6) . . . . ?
C13 C12 C11 C14 -177.4(4) . . . . ?
C25 C26 C21 Zn1 178.4(3) . . . . ?
C25 C26 C21 C22 -0.8(6) . . . . ?
C19 C20 C15 Zn1 -177.1(3) . . . . ?
C19 C20 C15 C16 0.1(6) . . . . ?
C19 C18 C17 F2 179.7(4) . . . . ?
C19 C18 C17 C16 0.2(7) . . . . ?
C1 C2 C7 C6 176.7(4) . . . . ?
C1 C2 C3 C4 -176.3(4) . . . . ?
C5 C4 C3 C2 -0.9(7) . . . . ?
C4 C5 C6 C7 0.6(7) . . . . ?
C6 C5 C4 C3 -0.1(7) . . . . ?
C3 C2 C7 C6 -0.9(6) . . . . ?
C3 C2 C1 N1 170.2(4) . . . . ?

loop_
_twin_individual_id
_twin_individual_mass_fraction_refined
_oxdiff_twin_reflns_isolated
_oxdiff_twin_reflns_overlapped
_twin_individual_twin_lattice_type
_twin_individual_twin_matrix_11
_twin_individual_twin_matrix_12
_twin_individual_twin_matrix_13
_twin_individual_twin_matrix_21
_twin_individual_twin_matrix_22
_twin_individual_twin_matrix_23
_twin_individual_twin_matrix_31
_twin_individual_twin_matrix_32
_twin_individual_twin_matrix_33
1 0.6566(15) 19140 7654 ref 1.0000 0.0000 0.0000 0.0000 1.0000 0.0000 0.0000 0.0000 1.0000
2 0.3434(15) 19141 7654 nmt -0.9999 -0.0001 -0.0006 0.0003 -1.0000 -0.0005 0.0837 -0.0001 1.0000

loop_
_exptl_oxdiff_crystal_face_indexfrac_h
_exptl_oxdiff_crystal_face_indexfrac_k
_exptl_oxdiff_crystal_face_indexfrac_l
_exptl_oxdiff_crystal_face_x
_exptl_oxdiff_crystal_face_y
_exptl_oxdiff_crystal_face_z
2.0005 -1.9972 1.0007 0.1034 -0.0450 -0.3283
1.9991 -1.0001 -1.9989 -0.2638 0.0249 -0.2522
0.9991 -0.0011 -1.9994 -0.2541 0.0494 -0.0942
0.0006 1.0015 1.9984 0.2469 0.0895 0.0147
-1.0004 0.9982 -1.0002 -0.1131 0.0206 0.1703
-0.9997 -1.0004 0.0010 0.0071 -0.1389 0.0795
0.9997 1.0004 -0.0010 -0.0071 0.1389 -0.0795
-0.9991 0.0011 1.9994 0.2541 -0.0494 0.0942
-1.9991 1.0001 1.9989 0.2638 -0.0249 0.2522
-0.9993 1.0008 1.9987 0.2554 0.0323 0.1334
-1.0008 0.9973 -1.9998 -0.2360 0.0167 0.1826
1.0008 -0.9973 1.9998 0.2360 -0.0167 -0.1826
0.0004 0.0009 0.9996 0.1228 0.0039 -0.0123
0.9993 -1.0008 -1.9987 -0.2554 -0.0323 -0.1334
2.0007 -0.9966 1.9996 0.2275 0.0406 -0.3013
-2.0003 0.9975 -1.0000 -0.1047 -0.0367 0.2890
-1.0006 -0.0024 -1.9990 -0.2372 -0.0650 0.1433
1.9997 -1.9990 -0.9985 -0.1422 -0.0529 -0.3037
1.0006 0.0024 1.9990 0.2372 0.0650 -0.1433
-2.0007 0.9966 -1.9996 -0.2275 -0.0406 0.3013
2.0003 -0.9975 1.0000 0.1047 0.0367 -0.2890
-0.0006 -1.0015 -1.9984 -0.2469 -0.0895 -0.0147
-0.0002 0.9997 -0.0008 0.0013 0.0817 0.0393
0.0002 -0.9997 0.0008 -0.0013 -0.0817 -0.0393
-1.0001 0.9990 -0.0006 0.0097 0.0245 0.1580
0.9995 -2.0005 -1.9979 -0.2566 -0.1140 -0.1727
-0.9999 -2.0010 -0.9978 -0.1170 -0.2245 0.0525
-0.0006 0.9988 -1.0004 -0.1215 0.0778 0.0516
-0.9995 2.0005 1.9979 0.2566 0.1140 0.1727
-0.0002 -1.0006 -0.9988 -0.1241 -0.0856 -0.0270
-2.0003 -1.0028 -1.9980 -0.2301 -0.2039 0.2228
-1.9995 -1.0011 0.0012 0.0156 -0.1961 0.1982
-1.0002 -2.0019 -1.9974 -0.2398 -0.2284 0.0648
-0.9999 1.9996 0.9983 0.1338 0.1101 0.1850
1.0001 -0.9990 0.0006 -0.0097 -0.0245 -0.1580
-1.0002 1.9988 -0.0013 0.0110 0.1062 0.1973
1.0002 2.0019 1.9974 0.2398 0.2284 -0.0648
2.0003 1.0028 1.9980 0.2301 0.2039 -0.2228
0.0009 -0.9979 2.0000 0.2444 -0.0739 -0.0639
-1.9995 0.9993 0.9993 0.1409 -0.0288 0.2645
-1.9997 -2.0017 -0.9976 -0.1085 -0.2817 0.1713
-0.0000 2.0003 0.9980 0.1254 0.1673 0.0662
1.9995 -0.9993 -0.9993 -0.1409 0.0288 -0.2645
0.0000 -2.0003 -0.9980 -0.1254 -0.1673 -0.0662
0.9999 -1.9996 -0.9983 -0.1338 -0.1101 -0.1850
-0.9995 -2.0001 0.0018 0.0059 -0.2206 0.0402
1.0000 1.0013 0.9986 0.1157 0.1428 -0.0918
-1.9999 -1.0019 -0.9984 -0.1073 -0.2000 0.2105
